data_2240248
loop_
_publ_author_name
'Cruz-Montanez, Alejandra'
'Pi\~nero Cruz, Dalice M.'
'Prieto, Jose A.'

_publ_section_title
;
 Crystal structure of
 ({-})-(2<i>R</i>,3<i>S</i>,4<i>R</i>,5<i>R</i>)-5-(1,3-dithian-2-yl)-3-methyl-1-(triisopropylsilyloxy)hexane-2,4-diol
;
_journal_issue 12
_journal_name_full 'Acta Crystallographica Section E'
_journal_page_first o1285
_journal_page_last o1286
_journal_paper_doi 10.1107/S160053681402443X
_journal_volume 70
_journal_year 2014
_chemical_formula_iupac 'C20 H42 O3 S2 Si'
_chemical_formula_moiety 'C20 H42 O3 S2 Si'
_chemical_formula_sum 'C20 H42 O3 S2 Si'
_chemical_formula_weight 422.74
_chemical_name_systematic
(-)-(2<i>R</i>,3<i>S</i>,4<i>R</i>,5<i>R</i>)-5-(1,3-Dithian-2-yl)-3-methyl-1-(triisopropylsilyloxy)hexane-2,4-diol
_space_group_crystal_system monoclinic
_space_group_IT_number 4
_space_group_name_Hall 'P 2yb'
_space_group_name_H-M_alt 'P 1 21 1'
_symmetry_space_group_name_Hall 'P 2yb'
_symmetry_space_group_name_H-M 'P 1 21 1'
_atom_sites_solution_hydrogens mixed
_atom_sites_solution_primary direct
_atom_sites_solution_secondary difmap
_audit_creation_method SHELXL-2014
_cell_angle_alpha 90
_cell_angle_beta 101.253(2)
_cell_angle_gamma 90
_cell_formula_units_Z 4
_cell_length_a 15.9691(4)
_cell_length_b 8.3420(2)
_cell_length_c 19.1245(5)
_cell_measurement_reflns_used 8415
_cell_measurement_temperature 124(2)
_cell_measurement_theta_max 70.90
_cell_measurement_theta_min 2.82
_cell_volume 2498.68(11)
_computing_cell_refinement
;
SAINT (Bruker, 2012)
;
_computing_data_collection
;
APEX2 (Bruker, 2012)
;
_computing_data_reduction
;
SAINT (Bruker, 2012)
;
_computing_molecular_graphics
;
Mercury (Macrae <i>et al.</i>,  2008)
;
_computing_publication_material
;
SHELXTL (Sheldrick, 2008)
;
_computing_structure_refinement
;
SHELXL2014 (Sheldrick, 2008)
;
_computing_structure_solution
;
SHELXS97 (Sheldrick, 2008)
;
_diffrn_ambient_temperature 124(2)
_diffrn_measured_fraction_theta_full 1.000
_diffrn_measured_fraction_theta_max 0.995
_diffrn_measurement_device_type 'Bruker APEXII CCD'
_diffrn_measurement_method '\f and \w scans'
_diffrn_radiation_monochromator graphite
_diffrn_radiation_source 'sealed tube'
_diffrn_radiation_type CuK\a
_diffrn_radiation_wavelength 1.54178
_diffrn_reflns_av_R_equivalents 0.0617
_diffrn_reflns_limit_h_max 19
_diffrn_reflns_limit_h_min -19
_diffrn_reflns_limit_k_max 10
_diffrn_reflns_limit_k_min -10
_diffrn_reflns_limit_l_max 23
_diffrn_reflns_limit_l_min -23
_diffrn_reflns_number 38635
_diffrn_reflns_theta_full 67.679
_diffrn_reflns_theta_max 71.747
_diffrn_reflns_theta_min 2.355
_exptl_absorpt_coefficient_mu 2.505
_exptl_absorpt_correction_T_max 0.882
_exptl_absorpt_correction_T_min 0.860
_exptl_absorpt_correction_type multi-scan
_exptl_absorpt_process_details
;
(SADABS; Sheldrick, 1996)
;
_exptl_crystal_colour colourless
_exptl_crystal_density_diffrn 1.124
_exptl_crystal_description block
_exptl_crystal_F_000 928
_exptl_crystal_size_max 0.100
_exptl_crystal_size_mid 0.050
_exptl_crystal_size_min 0.050
_refine_diff_density_max 0.406
_refine_diff_density_min -0.179
_refine_ls_abs_structure_details
;
Flack <i>x</i> determined using 3771 quotients
[(<i>I</i>^+^)-(<i>I</i>^-^)]/[(<i>I</i>^+^)+(<i>I</i>^-^)]
(Parsons <i>et al.</i>,  2013)
;
_refine_ls_abs_structure_Flack 0.035(8)
_refine_ls_extinction_method none
_refine_ls_goodness_of_fit_ref 1.024
_refine_ls_hydrogen_treatment mixed
_refine_ls_matrix_type full
_refine_ls_number_parameters 501
_refine_ls_number_reflns 9653
_refine_ls_number_restraints 1
_refine_ls_restrained_S_all 1.024
_refine_ls_R_factor_all 0.0410
_refine_ls_R_factor_gt 0.0355
_refine_ls_shift/su_max 0.001
_refine_ls_shift/su_mean 0.000
_refine_ls_structure_factor_coef Fsqd
_refine_ls_weighting_details 'w=1/[\s^2^(Fo^2^)+(0.0453P)^2^] where P=(Fo^2^+2Fc^2^)/3'
_refine_ls_weighting_scheme calc
_refine_ls_wR_factor_gt 0.0839
_refine_ls_wR_factor_ref 0.0876
_reflns_number_gt 8808
_reflns_number_total 9653
_reflns_threshold_expression I>2\s(I)
_cod_data_source_file su5013sup1.cif
_cod_data_source_block I
_cod_database_code 2240248
_cod_database_fobs_code 2240248
_shelx_space_group_comment
;
The symmetry employed for this shelxl refinement is uniquely defined
by the following loop, which should always be used as a source of
symmetry information in preference to the above space-group names.
They are only intended as comments.
;
_shelx_estimated_absorpt_t_min 0.788
_shelx_estimated_absorpt_t_max 0.885
_shelxl_version_number 2.014

loop_
_space_group_symop_operation_xyz
'x, y, z'
'-x, y+1/2, -z'

loop_
_atom_site_type_symbol
_atom_site_label
_atom_site_fract_x
_atom_site_fract_y
_atom_site_fract_z
_atom_site_U_iso_or_equiv
_atom_site_adp_type
_atom_site_calc_flag
_atom_site_occupancy
S S1 0.16186(6) 0.07437(9) 0.13813(4) 0.03371(19) Uani d 1
S S2 0.12503(5) 0.30070(9) 0.01309(4) 0.02892(17) Uani d 1
Si Si1 0.34129(5) 0.86798(10) 0.37531(4) 0.02346(17) Uani d 1
O O1 0.26097(14) 0.7796(3) 0.32190(13) 0.0346(5) Uani d 1
O O2 0.04565(13) 0.7418(3) 0.22348(11) 0.0246(4) Uani d 1
O O3 0.01352(14) 0.4290(3) 0.19173(11) 0.0231(4) Uani d 1
C C1 0.11141(19) 0.2611(4) 0.10346(14) 0.0228(6) Uani d 1
H H1 0.0488 0.2513 0.1026 0.027 Uiso calc 1
C C2 0.0977(2) -0.0623(4) 0.07562(17) 0.0341(7) Uani d 1
H H2A 0.1158 -0.1736 0.0886 0.041 Uiso calc 1
H H2B 0.0372 -0.0516 0.0799 0.041 Uiso calc 1
C C3 0.1048(2) -0.0325(4) -0.00130(16) 0.0312(7) Uani d 1
H H3A 0.1658 -0.0371 -0.0050 0.037 Uiso calc 1
H H3B 0.0746 -0.1193 -0.0314 0.037 Uiso calc 1
C C4 0.0684(2) 0.1269(4) -0.02988(16) 0.0326(7) Uani d 1
H H4A 0.0081 0.1329 -0.0243 0.039 Uiso calc 1
H H4B 0.0688 0.1317 -0.0815 0.039 Uiso calc 1
C C5 0.14528(18) 0.4037(3) 0.15198(14) 0.0205(6) Uani d 1
H H5 0.1256 0.5039 0.1250 0.025 Uiso calc 1
C C6 0.24314(19) 0.4086(4) 0.16968(16) 0.0284(6) Uani d 1
H H6A 0.2620 0.5113 0.1922 0.043 Uiso calc 1
H H6B 0.2654 0.3968 0.1257 0.043 Uiso calc 1
H H6C 0.2645 0.3208 0.2024 0.043 Uiso calc 1
C C7 0.10345(17) 0.3999(3) 0.21755(14) 0.0200(6) Uani d 1
H H7 0.1103 0.2897 0.2385 0.024 Uiso calc 1
C C8 0.13915(17) 0.5211(3) 0.27627(13) 0.0188(5) Uani d 1
H H8 0.2010 0.4961 0.2932 0.023 Uiso calc 1
C C9 0.0945(2) 0.4992(4) 0.33964(15) 0.0267(6) Uani d 1
H H9A 0.0348 0.5332 0.3260 0.040 Uiso calc 1
H H9B 0.1234 0.5642 0.3798 0.040 Uiso calc 1
H H9C 0.0967 0.3860 0.3536 0.040 Uiso calc 1
C C10 0.13291(17) 0.6938(3) 0.24864(14) 0.0189(5) Uani d 1
H H10 0.1632 0.6998 0.2076 0.023 Uiso calc 1
C C11 0.17329(18) 0.8160(3) 0.30402(15) 0.0229(6) Uani d 1
H H11A 0.1648 0.9258 0.2843 0.028 Uiso calc 1
H H11B 0.1471 0.8092 0.3468 0.028 Uiso calc 1
C C12 0.4239(2) 0.8970(4) 0.31910(18) 0.0331(7) Uani d 1
H H12 0.4404 0.7863 0.3070 0.040 Uiso calc 1
C C13 0.5064(2) 0.9745(6) 0.3577(2) 0.0504(10) Uani d 1
H H13A 0.5476 0.9778 0.3258 0.076 Uiso calc 1
H H13B 0.5301 0.9117 0.4002 0.076 Uiso calc 1
H H13C 0.4945 1.0839 0.3717 0.076 Uiso calc 1
C C14 0.3906(3) 0.9783(6) 0.2472(2) 0.0548(11) Uani d 1
H H14A 0.3811 1.0925 0.2548 0.082 Uiso calc 1
H H14B 0.3366 0.9283 0.2243 0.082 Uiso calc 1
H H14C 0.4326 0.9661 0.2165 0.082 Uiso calc 1
C C15 0.3824(2) 0.7206(4) 0.44862(19) 0.0364(8) Uani d 1
H H15 0.4322 0.7713 0.4808 0.044 Uiso calc 1
C C16 0.4144(3) 0.5676(5) 0.4182(3) 0.0536(11) Uani d 1
H H16A 0.4326 0.4904 0.4568 0.080 Uiso calc 1
H H16B 0.4627 0.5935 0.3956 0.080 Uiso calc 1
H H16C 0.3682 0.5209 0.3827 0.080 Uiso calc 1
C C17 0.3148(3) 0.6832(6) 0.4934(3) 0.0612(14) Uani d 1
H H17A 0.2650 0.6338 0.4631 0.092 Uiso calc 1
H H17B 0.2976 0.7828 0.5139 0.092 Uiso calc 1
H H17C 0.3389 0.6092 0.5320 0.092 Uiso calc 1
C C18 0.30313(19) 1.0552(4) 0.41417(16) 0.0265(6) Uani d 1
H H18 0.2490 1.0257 0.4298 0.032 Uiso calc 1
C C19 0.3641(2) 1.1173(5) 0.48091(19) 0.0394(8) Uani d 1
H H19A 0.4177 1.1520 0.4680 0.059 Uiso calc 1
H H19B 0.3758 1.0315 0.5164 0.059 Uiso calc 1
H H19C 0.3377 1.2082 0.5009 0.059 Uiso calc 1
C C20 0.2804(2) 1.1928(4) 0.36050(19) 0.0357(8) Uani d 1
H H20A 0.2537 1.2801 0.3826 0.054 Uiso calc 1
H H20B 0.2406 1.1539 0.3183 0.054 Uiso calc 1
H H20C 0.3325 1.2323 0.3464 0.054 Uiso calc 1
S S3 0.86997(5) -0.22386(9) 0.49223(4) 0.02930(18) Uani d 1
S S4 0.83329(5) -0.44672(9) 0.36602(4) 0.03153(18) Uani d 1
Si Si2 0.62445(5) 0.36336(10) 0.15228(4) 0.02448(17) Uani d 1
O O4 0.70944(13) 0.2498(3) 0.17766(11) 0.0284(5) Uani d 1
O O5 0.92962(13) 0.2292(3) 0.26956(12) 0.0265(4) Uani d 1
O O6 0.96444(13) -0.0785(3) 0.30587(11) 0.0236(4) Uani d 1
C C21 0.87904(18) -0.2564(3) 0.40019(14) 0.0214(6) Uani d 1
H H21 0.9412 -0.2589 0.3985 0.026 Uiso calc 1
C C22 0.9035(2) -0.5798(4) 0.42560(16) 0.0311(7) Uani d 1
H H22A 0.8880 -0.6921 0.4121 0.037 Uiso calc 1
H H22B 0.9629 -0.5623 0.4194 0.037 Uiso calc 1
C C23 0.8996(2) -0.5564(4) 0.50376(16) 0.0281(6) Uani d 1
H H23A 0.9340 -0.6412 0.5322 0.034 Uiso calc 1
H H23B 0.8398 -0.5690 0.5097 0.034 Uiso calc 1
C C24 0.9324(2) -0.3933(4) 0.53254(16) 0.0325(7) Uani d 1
H H24A 0.9918 -0.3803 0.5253 0.039 Uiso calc 1
H H24B 0.9340 -0.3912 0.5845 0.039 Uiso calc 1
C C25 0.83857(17) -0.1149(3) 0.35346(14) 0.0210(6) Uani d 1
H H25 0.8580 -0.0140 0.3799 0.025 Uiso calc 1
C C26 0.74090(18) -0.1173(4) 0.34094(16) 0.0286(6) Uani d 1
H H26A 0.7185 -0.0135 0.3218 0.043 Uiso calc 1
H H26B 0.7227 -0.1377 0.3862 0.043 Uiso calc 1
H H26C 0.7190 -0.2022 0.3068 0.043 Uiso calc 1
C C27 0.87422(17) -0.1132(3) 0.28443(14) 0.0208(6) Uani d 1
H H27 0.8682 -0.2235 0.2636 0.025 Uiso calc 1
C C28 0.83230(18) 0.0047(3) 0.22688(14) 0.0203(5) Uani d 1
H H28 0.7698 -0.0201 0.2160 0.024 Uiso calc 1
C C29 0.8661(2) -0.0222(4) 0.15776(15) 0.0312(7) Uani d 1
H H29A 0.9259 0.0117 0.1649 0.047 Uiso calc 1
H H29B 0.8320 0.0407 0.1191 0.047 Uiso calc 1
H H29C 0.8619 -0.1362 0.1452 0.047 Uiso calc 1
C C30 0.84170(17) 0.1791(3) 0.25221(14) 0.0198(5) Uani d 1
H H30 0.8171 0.1882 0.2963 0.024 Uiso calc 1
C C31 0.79599(18) 0.2985(4) 0.19808(15) 0.0234(6) Uani d 1
H H31A 0.7991 0.4072 0.2193 0.028 Uiso calc 1
H H31B 0.8233 0.3015 0.1559 0.028 Uiso calc 1
C C32 0.6343(2) 0.4814(4) 0.07042(18) 0.0355(7) Uani d 1
H H32 0.5776 0.5324 0.0519 0.043 Uiso calc 1
C C33 0.6545(2) 0.3703(6) 0.01114(17) 0.0457(9) Uani d 1
H H33A 0.6638 0.4353 -0.0294 0.069 Uiso calc 1
H H33B 0.6065 0.2972 -0.0045 0.069 Uiso calc 1
H H33C 0.7061 0.3080 0.0297 0.069 Uiso calc 1
C C34 0.7010(2) 0.6176(5) 0.0870(2) 0.0431(9) Uani d 1
H H34A 0.7575 0.5714 0.1051 0.065 Uiso calc 1
H H34B 0.6854 0.6893 0.1230 0.065 Uiso calc 1
H H34C 0.7022 0.6783 0.0433 0.065 Uiso calc 1
C C35 0.5335(2) 0.2169(4) 0.13596(18) 0.0343(7) Uani d 1
H H35 0.5193 0.1932 0.1836 0.041 Uiso calc 1
C C36 0.5558(2) 0.0553(5) 0.1054(2) 0.0487(10) Uani d 1
H H36A 0.5071 -0.0178 0.1017 0.073 Uiso calc 1
H H36B 0.6055 0.0086 0.1371 0.073 Uiso calc 1
H H36C 0.5690 0.0721 0.0580 0.073 Uiso calc 1
C C37 0.4521(2) 0.2851(5) 0.0896(2) 0.0523(11) Uani d 1
H H37A 0.4609 0.2991 0.0406 0.078 Uiso calc 1
H H37B 0.4388 0.3890 0.1087 0.078 Uiso calc 1
H H37C 0.4046 0.2109 0.0897 0.078 Uiso calc 1
C C38 0.6164(2) 0.5038(5) 0.2277(2) 0.0392(8) Uani d 1
H H38 0.6716 0.5636 0.2388 0.047 Uiso calc 1
C C39 0.5455(3) 0.6314(6) 0.2079(3) 0.0607(12) Uani d 1
H H39A 0.4894 0.5796 0.2019 0.091 Uiso calc 1
H H39B 0.5512 0.6840 0.1633 0.091 Uiso calc 1
H H39C 0.5508 0.7115 0.2461 0.091 Uiso calc 1
C C40 0.6076(3) 0.4152(6) 0.2961(2) 0.0589(12) Uani d 1
H H40A 0.6094 0.4927 0.3349 0.088 Uiso calc 1
H H40B 0.6547 0.3387 0.3089 0.088 Uiso calc 1
H H40C 0.5531 0.3574 0.2883 0.088 Uiso calc 1
H H101 -0.007(2) 0.392(5) 0.2137(18) 0.018(10) Uiso d 1
H H102 0.988(2) -0.124(5) 0.2815(19) 0.030(10) Uiso d 1
H H100 0.022(3) 0.665(5) 0.210(2) 0.028(10) Uiso d 1
H H103 0.955(3) 0.150(6) 0.286(2) 0.041(12) Uiso d 1

loop_
_atom_site_aniso_label
_atom_site_aniso_U_11
_atom_site_aniso_U_22
_atom_site_aniso_U_33
_atom_site_aniso_U_12
_atom_site_aniso_U_13
_atom_site_aniso_U_23
S1 0.0478(5) 0.0229(4) 0.0248(4) 0.0026(3) -0.0070(3) 0.0004(3)
S2 0.0402(4) 0.0279(4) 0.0189(3) -0.0032(3) 0.0062(3) 0.0004(3)
Si1 0.0160(3) 0.0193(4) 0.0325(4) -0.0007(3) -0.0017(3) 0.0017(3)
O1 0.0169(10) 0.0278(12) 0.0539(14) 0.0016(9) -0.0058(9) -0.0108(10)
O2 0.0193(10) 0.0245(11) 0.0268(10) 0.0047(9) -0.0032(8) -0.0011(9)
O3 0.0185(10) 0.0284(11) 0.0216(10) -0.0023(9) 0.0020(8) 0.0012(9)
C1 0.0259(15) 0.0237(15) 0.0185(13) -0.0004(11) 0.0034(10) 0.0011(11)
C2 0.048(2) 0.0244(16) 0.0268(16) -0.0052(14) -0.0002(13) -0.0017(12)
C3 0.0356(18) 0.0297(17) 0.0274(15) -0.0036(14) 0.0041(12) -0.0068(13)
C4 0.0422(19) 0.0329(17) 0.0201(14) -0.0031(14) -0.0001(12) -0.0044(13)
C5 0.0207(14) 0.0191(14) 0.0207(12) -0.0003(10) 0.0018(10) 0.0008(10)
C6 0.0217(15) 0.0313(16) 0.0324(15) -0.0026(12) 0.0055(11) -0.0052(12)
C7 0.0180(13) 0.0208(14) 0.0195(13) -0.0003(10) -0.0005(9) 0.0018(10)
C8 0.0183(13) 0.0197(13) 0.0173(12) 0.0004(10) 0.0007(10) 0.0019(10)
C9 0.0306(16) 0.0290(16) 0.0199(13) -0.0049(13) 0.0037(11) 0.0011(12)
C10 0.0166(13) 0.0201(13) 0.0185(12) 0.0023(10) 0.0000(9) 0.0030(10)
C11 0.0174(13) 0.0221(14) 0.0278(14) 0.0013(10) 0.0006(10) -0.0006(11)
C12 0.0240(15) 0.0360(19) 0.0398(17) 0.0020(13) 0.0077(12) -0.0019(14)
C13 0.0262(19) 0.064(3) 0.064(2) -0.0159(18) 0.0150(17) -0.010(2)
C14 0.045(2) 0.079(3) 0.044(2) 0.008(2) 0.0183(17) 0.018(2)
C15 0.0236(15) 0.0299(17) 0.050(2) 0.0006(13) -0.0059(14) 0.0114(15)
C16 0.044(2) 0.0252(18) 0.080(3) 0.0043(16) -0.017(2) 0.0063(19)
C17 0.039(2) 0.067(3) 0.073(3) 0.002(2) 0.000(2) 0.049(2)
C18 0.0237(14) 0.0247(15) 0.0298(15) 0.0001(12) 0.0020(11) 0.0003(12)
C19 0.038(2) 0.039(2) 0.0381(19) 0.0020(16) -0.0016(14) -0.0084(15)
C20 0.0358(18) 0.0216(15) 0.0456(19) 0.0034(13) -0.0023(14) 0.0001(14)
S3 0.0408(4) 0.0261(4) 0.0210(3) 0.0026(3) 0.0060(3) -0.0025(3)
S4 0.0409(4) 0.0210(4) 0.0263(4) 0.0013(3) -0.0093(3) -0.0033(3)
Si2 0.0200(4) 0.0211(4) 0.0301(4) 0.0008(3) -0.0004(3) 0.0005(3)
O4 0.0210(10) 0.0232(10) 0.0368(11) 0.0011(8) -0.0046(8) 0.0013(9)
O5 0.0189(10) 0.0244(11) 0.0334(11) -0.0024(9) -0.0013(8) 0.0020(9)
O6 0.0175(10) 0.0281(11) 0.0238(10) 0.0033(8) 0.0006(8) -0.0012(8)
C21 0.0246(14) 0.0219(14) 0.0169(12) 0.0000(11) 0.0025(10) -0.0034(11)
C22 0.0375(18) 0.0256(15) 0.0280(15) 0.0084(13) 0.0012(12) 0.0022(12)
C23 0.0294(16) 0.0298(16) 0.0257(15) 0.0018(13) 0.0072(12) 0.0044(12)
C24 0.0434(19) 0.0316(17) 0.0198(14) 0.0005(14) -0.0011(12) 0.0033(12)
C25 0.0205(13) 0.0197(14) 0.0214(13) 0.0010(11) 0.0006(10) -0.0015(11)
C26 0.0220(14) 0.0311(16) 0.0330(15) 0.0054(13) 0.0063(11) 0.0031(13)
C27 0.0190(13) 0.0203(14) 0.0211(13) 0.0006(11) -0.0008(10) -0.0046(11)
C28 0.0203(13) 0.0209(14) 0.0187(12) 0.0029(11) 0.0010(10) -0.0021(10)
C29 0.0395(18) 0.0332(17) 0.0199(14) 0.0095(14) 0.0030(12) -0.0034(12)
C30 0.0175(14) 0.0199(14) 0.0209(13) 0.0004(10) 0.0014(10) -0.0021(10)
C31 0.0205(14) 0.0220(13) 0.0259(13) -0.0005(11) -0.0001(10) 0.0005(11)
C32 0.0297(17) 0.0385(19) 0.0366(17) 0.0037(14) 0.0025(13) 0.0103(15)
C33 0.042(2) 0.064(3) 0.0306(16) -0.001(2) 0.0052(13) 0.0022(18)
C34 0.036(2) 0.038(2) 0.055(2) -0.0006(16) 0.0095(16) 0.0163(17)
C35 0.0280(16) 0.0317(17) 0.0405(18) -0.0092(14) 0.0005(13) -0.0033(14)
C36 0.037(2) 0.0311(19) 0.070(3) -0.0056(16) -0.0091(18) -0.0081(18)
C37 0.0233(18) 0.047(2) 0.080(3) -0.0008(16) -0.0066(17) -0.010(2)
C38 0.0318(18) 0.039(2) 0.047(2) -0.0044(15) 0.0089(14) -0.0155(16)
C39 0.048(3) 0.050(3) 0.087(3) 0.008(2) 0.019(2) -0.025(2)
C40 0.058(3) 0.081(3) 0.040(2) -0.018(2) 0.0149(18) -0.019(2)

loop_
_atom_type_symbol
_atom_type_description
_atom_type_scat_dispersion_real
_atom_type_scat_dispersion_imag
_atom_type_scat_source
C C 0.0181 0.0091 'International Tables Vol C Tables 4.2.6.8 and 6.1.1.4'
H H 0.0000 0.0000 'International Tables Vol C Tables 4.2.6.8 and 6.1.1.4'
O O 0.0492 0.0322 'International Tables Vol C Tables 4.2.6.8 and 6.1.1.4'
Si Si 0.2541 0.3302 'International Tables Vol C Tables 4.2.6.8 and 6.1.1.4'
S S 0.3331 0.5567 'International Tables Vol C Tables 4.2.6.8 and 6.1.1.4'

loop_
_geom_angle_atom_site_label_1
_geom_angle_atom_site_label_2
_geom_angle_atom_site_label_3
_geom_angle
C2 S1 C1 98.33(15)
C1 S2 C4 98.28(14)
O1 Si1 C12 104.60(14)
O1 Si1 C18 110.06(13)
C12 Si1 C18 115.97(15)
O1 Si1 C15 106.58(14)
C12 Si1 C15 109.22(15)
C18 Si1 C15 109.91(15)
C11 O1 Si1 132.1(2)
C10 O2 H100 105(3)
C7 O3 H101 107(3)
C5 C1 S2 109.89(19)
C5 C1 S1 111.31(19)
S2 C1 S1 112.11(16)
C5 C1 H1 107.8
S2 C1 H1 107.8
S1 C1 H1 107.8
C3 C2 S1 113.3(2)
C3 C2 H2A 108.9
S1 C2 H2A 108.9
C3 C2 H2B 108.9
S1 C2 H2B 108.9
H2A C2 H2B 107.7
C4 C3 C2 113.5(3)
C4 C3 H3A 108.9
C2 C3 H3A 108.9
C4 C3 H3B 108.9
C2 C3 H3B 108.9
H3A C3 H3B 107.7
C3 C4 S2 114.5(2)
C3 C4 H4A 108.6
S2 C4 H4A 108.6
C3 C4 H4B 108.6
S2 C4 H4B 108.6
H4A C4 H4B 107.6
C7 C5 C6 114.1(2)
C7 C5 C1 108.6(2)
C6 C5 C1 112.1(2)
C7 C5 H5 107.2
C6 C5 H5 107.2
C1 C5 H5 107.2
C5 C6 H6A 109.5
C5 C6 H6B 109.5
H6A C6 H6B 109.5
C5 C6 H6C 109.5
H6A C6 H6C 109.5
H6B C6 H6C 109.5
O3 C7 C5 106.2(2)
O3 C7 C8 110.0(2)
C5 C7 C8 115.2(2)
O3 C7 H7 108.4
C5 C7 H7 108.4
C8 C7 H7 108.4
C10 C8 C9 112.1(2)
C10 C8 C7 112.2(2)
C9 C8 C7 109.6(2)
C10 C8 H8 107.6
C9 C8 H8 107.6
C7 C8 H8 107.6
C8 C9 H9A 109.5
C8 C9 H9B 109.5
H9A C9 H9B 109.5
C8 C9 H9C 109.5
H9A C9 H9C 109.5
H9B C9 H9C 109.5
O2 C10 C11 107.3(2)
O2 C10 C8 111.7(2)
C11 C10 C8 113.6(2)
O2 C10 H10 108.0
C11 C10 H10 108.0
C8 C10 H10 108.0
O1 C11 C10 106.9(2)
O1 C11 H11A 110.3
C10 C11 H11A 110.3
O1 C11 H11B 110.3
C10 C11 H11B 110.3
H11A C11 H11B 108.6
C13 C12 C14 111.3(3)
C13 C12 Si1 114.6(2)
C14 C12 Si1 114.3(2)
C13 C12 H12 105.2
C14 C12 H12 105.2
Si1 C12 H12 105.2
C12 C13 H13A 109.5
C12 C13 H13B 109.5
H13A C13 H13B 109.5
C12 C13 H13C 109.5
H13A C13 H13C 109.5
H13B C13 H13C 109.5
C12 C14 H14A 109.5
C12 C14 H14B 109.5
H14A C14 H14B 109.5
C12 C14 H14C 109.5
H14A C14 H14C 109.5
H14B C14 H14C 109.5
C16 C15 C17 111.4(3)
C16 C15 Si1 110.8(3)
C17 C15 Si1 111.5(2)
C16 C15 H15 107.6
C17 C15 H15 107.6
Si1 C15 H15 107.6
C15 C16 H16A 109.5
C15 C16 H16B 109.5
H16A C16 H16B 109.5
C15 C16 H16C 109.5
H16A C16 H16C 109.5
H16B C16 H16C 109.5
C15 C17 H17A 109.5
C15 C17 H17B 109.5
H17A C17 H17B 109.5
C15 C17 H17C 109.5
H17A C17 H17C 109.5
H17B C17 H17C 109.5
C20 C18 C19 109.4(3)
C20 C18 Si1 114.1(2)
C19 C18 Si1 114.0(2)
C20 C18 H18 106.2
C19 C18 H18 106.2
Si1 C18 H18 106.2
C18 C19 H19A 109.5
C18 C19 H19B 109.5
H19A C19 H19B 109.5
C18 C19 H19C 109.5
H19A C19 H19C 109.5
H19B C19 H19C 109.5
C18 C20 H20A 109.5
C18 C20 H20B 109.5
H20A C20 H20B 109.5
C18 C20 H20C 109.5
H20A C20 H20C 109.5
H20B C20 H20C 109.5
C24 S3 C21 98.88(14)
C22 S4 C21 98.81(14)
O4 Si2 C35 103.93(14)
O4 Si2 C32 110.38(14)
C35 Si2 C32 112.94(16)
O4 Si2 C38 107.91(14)
C35 Si2 C38 111.46(16)
C32 Si2 C38 109.95(17)
C31 O4 Si2 128.14(19)
C30 O5 H103 104(3)
C27 O6 H102 108(3)
C25 C21 S3 110.08(19)
C25 C21 S4 111.50(18)
S3 C21 S4 112.18(16)
C25 C21 H21 107.6
S3 C21 H21 107.6
S4 C21 H21 107.6
C23 C22 S4 113.6(2)
C23 C22 H22A 108.8
S4 C22 H22A 108.8
C23 C22 H22B 108.8
S4 C22 H22B 108.8
H22A C22 H22B 107.7
C22 C23 C24 113.1(3)
C22 C23 H23A 109.0
C24 C23 H23A 109.0
C22 C23 H23B 109.0
C24 C23 H23B 109.0
H23A C23 H23B 107.8
C23 C24 S3 114.9(2)
C23 C24 H24A 108.5
S3 C24 H24A 108.5
C23 C24 H24B 108.5
S3 C24 H24B 108.5
H24A C24 H24B 107.5
C26 C25 C27 113.7(2)
C26 C25 C21 112.3(2)
C27 C25 C21 108.7(2)
C26 C25 H25 107.2
C27 C25 H25 107.2
C21 C25 H25 107.2
C25 C26 H26A 109.5
C25 C26 H26B 109.5
H26A C26 H26B 109.5
C25 C26 H26C 109.5
H26A C26 H26C 109.5
H26B C26 H26C 109.5
O6 C27 C28 110.3(2)
O6 C27 C25 105.9(2)
C28 C27 C25 116.2(2)
O6 C27 H27 108.1
C28 C27 H27 108.1
C25 C27 H27 108.1
C27 C28 C30 112.4(2)
C27 C28 C29 110.3(2)
C30 C28 C29 112.4(2)
C27 C28 H28 107.1
C30 C28 H28 107.1
C29 C28 H28 107.1
C28 C29 H29A 109.5
C28 C29 H29B 109.5
H29A C29 H29B 109.5
C28 C29 H29C 109.5
H29A C29 H29C 109.5
H29B C29 H29C 109.5
O5 C30 C31 106.5(2)
O5 C30 C28 112.3(2)
C31 C30 C28 113.8(2)
O5 C30 H30 108.0
C31 C30 H30 108.0
C28 C30 H30 108.0
O4 C31 C30 108.2(2)
O4 C31 H31A 110.1
C30 C31 H31A 110.1
O4 C31 H31B 110.1
C30 C31 H31B 110.1
H31A C31 H31B 108.4
C33 C32 C34 110.8(3)
C33 C32 Si2 111.1(3)
C34 C32 Si2 112.3(2)
C33 C32 H32 107.4
C34 C32 H32 107.4
Si2 C32 H32 107.4
C32 C33 H33A 109.5
C32 C33 H33B 109.5
H33A C33 H33B 109.5
C32 C33 H33C 109.5
H33A C33 H33C 109.5
H33B C33 H33C 109.5
C32 C34 H34A 109.5
C32 C34 H34B 109.5
H34A C34 H34B 109.5
C32 C34 H34C 109.5
H34A C34 H34C 109.5
H34B C34 H34C 109.5
C37 C35 C36 109.8(3)
C37 C35 Si2 113.3(3)
C36 C35 Si2 113.9(3)
C37 C35 H35 106.4
C36 C35 H35 106.4
Si2 C35 H35 106.4
C35 C36 H36A 109.5
C35 C36 H36B 109.5
H36A C36 H36B 109.5
C35 C36 H36C 109.5
H36A C36 H36C 109.5
H36B C36 H36C 109.5
C35 C37 H37A 109.5
C35 C37 H37B 109.5
H37A C37 H37B 109.5
C35 C37 H37C 109.5
H37A C37 H37C 109.5
H37B C37 H37C 109.5
C40 C38 C39 110.9(4)
C40 C38 Si2 112.7(3)
C39 C38 Si2 113.4(3)
C40 C38 H38 106.4
C39 C38 H38 106.4
Si2 C38 H38 106.4
C38 C39 H39A 109.5
C38 C39 H39B 109.5
H39A C39 H39B 109.5
C38 C39 H39C 109.5
H39A C39 H39C 109.5
H39B C39 H39C 109.5
C38 C40 H40A 109.5
C38 C40 H40B 109.5
H40A C40 H40B 109.5
C38 C40 H40C 109.5
H40A C40 H40C 109.5
H40B C40 H40C 109.5

loop_
_geom_bond_atom_site_label_1
_geom_bond_atom_site_label_2
_geom_bond_distance
S1 C2 1.816(3)
S1 C1 1.819(3)
S2 C1 1.814(3)
S2 C4 1.818(3)
Si1 O1 1.649(2)
Si1 C12 1.873(3)
Si1 C18 1.882(3)
Si1 C15 1.884(3)
O1 C11 1.408(3)
O2 C10 1.439(3)
O2 H100 0.76(4)
O3 C7 1.445(3)
O3 H101 0.66(4)
C1 C5 1.540(4)
C1 H1 1.0000
C2 C3 1.518(4)
C2 H2A 0.9900
C2 H2B 0.9900
C3 C4 1.511(5)
C3 H3A 0.9900
C3 H3B 0.9900
C4 H4A 0.9900
C4 H4B 0.9900
C5 C7 1.532(4)
C5 C6 1.533(4)
C5 H5 1.0000
C6 H6A 0.9800
C6 H6B 0.9800
C6 H6C 0.9800
C7 C8 1.536(4)
C7 H7 1.0000
C8 C10 1.531(4)
C8 C9 1.533(4)
C8 H8 1.0000
C9 H9A 0.9800
C9 H9B 0.9800
C9 H9C 0.9800
C10 C11 1.520(4)
C10 H10 1.0000
C11 H11A 0.9900
C11 H11B 0.9900
C12 C13 1.522(5)
C12 C14 1.533(5)
C12 H12 1.0000
C13 H13A 0.9800
C13 H13B 0.9800
C13 H13C 0.9800
C14 H14A 0.9800
C14 H14B 0.9800
C14 H14C 0.9800
C15 C16 1.531(5)
C15 C17 1.536(6)
C15 H15 1.0000
C16 H16A 0.9800
C16 H16B 0.9800
C16 H16C 0.9800
C17 H17A 0.9800
C17 H17B 0.9800
C17 H17C 0.9800
C18 C20 1.535(4)
C18 C19 1.536(4)
C18 H18 1.0000
C19 H19A 0.9800
C19 H19B 0.9800
C19 H19C 0.9800
C20 H20A 0.9800
C20 H20B 0.9800
C20 H20C 0.9800
S3 C24 1.813(3)
S3 C21 1.814(3)
S4 C22 1.813(3)
S4 C21 1.815(3)
Si2 O4 1.649(2)
Si2 C35 1.877(3)
Si2 C32 1.882(3)
Si2 C38 1.883(4)
O4 C31 1.420(3)
O5 C30 1.440(3)
O5 H103 0.80(5)
O6 C27 1.448(3)
O6 H102 0.76(4)
C21 C25 1.544(4)
C21 H21 1.0000
C22 C23 1.520(4)
C22 H22A 0.9900
C22 H22B 0.9900
C23 C24 1.523(5)
C23 H23A 0.9900
C23 H23B 0.9900
C24 H24A 0.9900
C24 H24B 0.9900
C25 C26 1.531(4)
C25 C27 1.537(4)
C25 H25 1.0000
C26 H26A 0.9800
C26 H26B 0.9800
C26 H26C 0.9800
C27 C28 1.529(4)
C27 H27 1.0000
C28 C30 1.531(4)
C28 C29 1.539(4)
C28 H28 1.0000
C29 H29A 0.9800
C29 H29B 0.9800
C29 H29C 0.9800
C30 C31 1.518(4)
C30 H30 1.0000
C31 H31A 0.9900
C31 H31B 0.9900
C32 C33 1.547(5)
C32 C34 1.547(5)
C32 H32 1.0000
C33 H33A 0.9800
C33 H33B 0.9800
C33 H33C 0.9800
C34 H34A 0.9800
C34 H34B 0.9800
C34 H34C 0.9800
C35 C37 1.533(5)
C35 C36 1.538(5)
C35 H35 1.0000
C36 H36A 0.9800
C36 H36B 0.9800
C36 H36C 0.9800
C37 H37A 0.9800
C37 H37B 0.9800
C37 H37C 0.9800
C38 C40 1.533(6)
C38 C39 1.546(6)
C38 H38 1.0000
C39 H39A 0.9800
C39 H39B 0.9800
C39 H39C 0.9800
C40 H40A 0.9800
C40 H40B 0.9800
C40 H40C 0.9800

loop_
_geom_hbond_atom_site_label_D
_geom_hbond_atom_site_label_H
_geom_hbond_atom_site_label_A
_geom_hbond_site_symmetry_A
_geom_hbond_distance_DH
_geom_hbond_distance_HA
_geom_hbond_distance_DA
_geom_hbond_angle_DHA
O2 H100 O3 . 0.76(4) 2.00(4) 2.705(4) 154(5)
O5 H103 O6 . 0.81(5) 1.94(5) 2.689(3) 153(5)
O3 H101 O5 1_455 0.66(3) 2.11(4) 2.751(3) 167(5)
O6 H102 O2 1_645 0.76(4) 1.93(4) 2.685(3) 175(4)

loop_
_geom_torsion_atom_site_label_1
_geom_torsion_atom_site_label_2
_geom_torsion_atom_site_label_3
_geom_torsion_atom_site_label_4
_geom_torsion
C12 Si1 O1 C11 -128.0(3)
C18 Si1 O1 C11 -2.8(3)
C15 Si1 O1 C11 116.4(3)
C4 S2 C1 C5 -173.4(2)
C4 S2 C1 S1 62.28(19)
C2 S1 C1 C5 173.0(2)
C2 S1 C1 S2 -63.40(19)
C1 S1 C2 C3 61.1(3)
S1 C2 C3 C4 -65.9(4)
C2 C3 C4 S2 65.3(4)
C1 S2 C4 C3 -59.6(3)
S2 C1 C5 C7 158.25(18)
S1 C1 C5 C7 -77.0(2)
S2 C1 C5 C6 -74.8(3)
S1 C1 C5 C6 50.0(3)
C6 C5 C7 O3 168.4(2)
C1 C5 C7 O3 -65.7(3)
C6 C5 C7 C8 46.4(3)
C1 C5 C7 C8 172.3(2)
O3 C7 C8 C10 -62.8(3)
C5 C7 C8 C10 57.2(3)
O3 C7 C8 C9 62.5(3)
C5 C7 C8 C9 -177.5(2)
C9 C8 C10 O2 -61.4(3)
C7 C8 C10 O2 62.4(3)
C9 C8 C10 C11 60.2(3)
C7 C8 C10 C11 -176.0(2)
Si1 O1 C11 C10 177.0(2)
O2 C10 C11 O1 -172.9(2)
C8 C10 C11 O1 63.0(3)
O1 Si1 C12 C13 -178.7(3)
C18 Si1 C12 C13 59.9(3)
C15 Si1 C12 C13 -64.9(3)
O1 Si1 C12 C14 51.1(3)
C18 Si1 C12 C14 -70.3(3)
C15 Si1 C12 C14 164.9(3)
O1 Si1 C15 C16 61.1(3)
C12 Si1 C15 C16 -51.4(3)
C18 Si1 C15 C16 -179.6(2)
O1 Si1 C15 C17 -63.6(3)
C12 Si1 C15 C17 -176.1(3)
C18 Si1 C15 C17 55.6(3)
O1 Si1 C18 C20 -71.4(3)
C12 Si1 C18 C20 47.1(3)
C15 Si1 C18 C20 171.5(2)
O1 Si1 C18 C19 161.9(2)
C12 Si1 C18 C19 -79.6(3)
C15 Si1 C18 C19 44.8(3)
C35 Si2 O4 C31 -178.8(2)
C32 Si2 O4 C31 59.8(3)
C38 Si2 O4 C31 -60.4(3)
C24 S3 C21 C25 -173.8(2)
C24 S3 C21 S4 61.44(19)
C22 S4 C21 C25 173.3(2)
C22 S4 C21 S3 -62.73(19)
C21 S4 C22 C23 61.1(3)
S4 C22 C23 C24 -65.4(3)
C22 C23 C24 S3 64.5(3)
C21 S3 C24 C23 -58.9(3)
S3 C21 C25 C26 -73.4(3)
S4 C21 C25 C26 51.8(3)
S3 C21 C25 C27 159.84(18)
S4 C21 C25 C27 -75.0(2)
C26 C25 C27 O6 168.7(2)
C21 C25 C27 O6 -65.3(3)
C26 C25 C27 C28 45.9(3)
C21 C25 C27 C28 171.9(2)
O6 C27 C28 C30 -59.3(3)
C25 C27 C28 C30 61.1(3)
O6 C27 C28 C29 67.0(3)
C25 C27 C28 C29 -172.6(2)
C27 C28 C30 O5 62.6(3)
C29 C28 C30 O5 -62.6(3)
C27 C28 C30 C31 -176.3(2)
C29 C28 C30 C31 58.5(3)
Si2 O4 C31 C30 149.5(2)
O5 C30 C31 O4 178.0(2)
C28 C30 C31 O4 53.7(3)
O4 Si2 C32 C33 52.6(3)
C35 Si2 C32 C33 -63.3(3)
C38 Si2 C32 C33 171.5(2)
O4 Si2 C32 C34 -72.2(3)
C35 Si2 C32 C34 171.9(3)
C38 Si2 C32 C34 46.7(3)
O4 Si2 C35 C37 -161.4(3)
C32 Si2 C35 C37 -41.7(3)
C38 Si2 C35 C37 82.6(3)
O4 Si2 C35 C36 -35.0(3)
C32 Si2 C35 C36 84.7(3)
C38 Si2 C35 C36 -150.9(3)
O4 Si2 C38 C40 -59.9(3)
C35 Si2 C38 C40 53.6(3)
C32 Si2 C38 C40 179.6(3)
O4 Si2 C38 C39 173.1(3)
C35 Si2 C38 C39 -73.4(3)
C32 Si2 C38 C39 52.6(3)
